data_1551276
loop_
_publ_author_name
'Alexandros P. Katsoulidis'
'Dmytro Antypov'
'George F. S. Whitehead'
'Elliot J. Carrington'
'Dave J. Adams'
'Neil G. Berry'
'George R. Darling'
'Matthew S. Dyer'
'Matthew J. Rosseinsky'

_publ_section_title
;
 Chemical control of structure and guest uptake by a conformationally
 mobile porous material
;
_journal_name_full Nature
_journal_page_first 213
_journal_page_last 217
_journal_paper_doi 10.1038/s41586-018-0820-9
_journal_volume 565
_journal_year 2019
_chemical_absolute_configuration rm
_chemical_formula_moiety 'C10 H13 N5 O4 Zn'
_chemical_formula_sum 'C10 H13 N5 O4 Zn'
_chemical_formula_weight 332.62
_space_group_crystal_system monoclinic
_space_group_IT_number 4
_space_group_name_Hall 'P 2yb'
_space_group_name_H-M_alt 'P 1 21 1'
_atom_sites_solution_hydrogens geom
_atom_sites_solution_primary dual
_cell_angle_alpha 90
_cell_angle_beta 112.41(5)
_cell_angle_gamma 90
_cell_formula_units_Z 2
_cell_length_a 9.602(4)
_cell_length_b 9.035(3)
_cell_length_c 11.675(6)
_cell_measurement_reflns_used 673
_cell_measurement_temperature 240.00(10)
_cell_measurement_theta_max 44.7240
_cell_measurement_theta_min 4.0800
_cell_volume 936.4(8)
_computing_cell_refinement 'CrysAlisPro 1.171.39.46 (Rigaku OD, 2018)'
_computing_data_collection 'CrysAlisPro 1.171.39.46 (Rigaku OD, 2018)'
_computing_data_reduction 'CrysAlisPro 1.171.39.46 (Rigaku OD, 2018)'
_computing_molecular_graphics 'Olex2 (Dolomanov et al., 2009)'
_computing_publication_material 'Olex2 (Dolomanov et al., 2009)'
_computing_structure_refinement 'ShelXL (Sheldrick, 2015)'
_computing_structure_solution 'ShelXT (Sheldrick, 2015)'
_diffrn_ambient_environment N~2~
_diffrn_ambient_temperature 240.00(10)
_diffrn_detector 'CCD plate'
_diffrn_measured_fraction_theta_full 0.945
_diffrn_measured_fraction_theta_max 0.945
_diffrn_measurement_details
;
List of Runs (angles in degrees, time in seconds):
  # Type    Start    End  Width  t~exp~   \w     \q     \k     \f   Frames
--------------------------------------------------------------------------
  1  \w     30.00  57.00   1.00    3.00    --    5.00  -9.00 -65.00   27
  2  \w    -27.00   1.00   1.00    3.00    --    5.00  57.00-180.00   28
  3  \w    -59.00 -31.00   1.00    3.00    --    5.00  -9.00 -65.00   28
  4  \w    -24.00   6.00   1.00    3.00    --    5.00  -9.00 -65.00   30
  5  \w   -130.00 -11.00   1.00    3.00    --  -44.10 -59.00 134.84  119
  6  \w    -76.00  43.00   1.00    3.00    --  -44.10  57.00 172.04  119
  7  \w    -97.00  -6.00   1.00    3.00    --  -44.10 -44.00 173.34   91
  8  \w    -55.00 -26.00   1.00    3.00    --  -44.10  48.00  76.89   29
  9  \w     16.00  41.00   1.00    3.00    --  -44.10   9.00 109.00   25
 10  \w   -125.00-100.00   1.00    3.00    --  -44.10 -44.00 173.34   25
;
_diffrn_measurement_device 'four-circle diffractometer'
_diffrn_measurement_device_type 'XtaLAB AFC11 (RINC): Kappa single'
_diffrn_measurement_method '\w scans'
_diffrn_orient_matrix_type 'CrysAlisPro convention (1999,Acta A55,543-557)'
_diffrn_orient_matrix_UB_11 0.1067859000
_diffrn_orient_matrix_UB_12 -0.0059349000
_diffrn_orient_matrix_UB_13 -0.0703179000
_diffrn_orient_matrix_UB_21 0.1359269000
_diffrn_orient_matrix_UB_22 -0.0056325000
_diffrn_orient_matrix_UB_23 0.1243086000
_diffrn_orient_matrix_UB_31 -0.0079782000
_diffrn_orient_matrix_UB_32 -0.1706182000
_diffrn_orient_matrix_UB_33 -0.0006383000
_diffrn_radiation_monochromator mirror
_diffrn_radiation_probe x-ray
_diffrn_radiation_type CuK\a
_diffrn_radiation_wavelength 1.54184
_diffrn_reflns_av_R_equivalents 0.0910
_diffrn_reflns_av_unetI/netI 0.1346
_diffrn_reflns_Laue_measured_fraction_full 0.945
_diffrn_reflns_Laue_measured_fraction_max 0.945
_diffrn_reflns_limit_h_max 8
_diffrn_reflns_limit_h_min -8
_diffrn_reflns_limit_k_max 7
_diffrn_reflns_limit_k_min -7
_diffrn_reflns_limit_l_max 10
_diffrn_reflns_limit_l_min -10
_diffrn_reflns_number 2003
_diffrn_reflns_point_group_measured_fraction_full 0.825
_diffrn_reflns_point_group_measured_fraction_max 0.825
_diffrn_reflns_theta_full 44.841
_diffrn_reflns_theta_max 44.841
_diffrn_reflns_theta_min 4.096
_diffrn_source 'Rotating-anode X-ray tube (dual wavelength)'
_diffrn_source_type 'Rigaku (Cu) X-ray DW Source'
_exptl_absorpt_coefficient_mu 1.982
_exptl_absorpt_correction_T_max 1.00000
_exptl_absorpt_correction_T_min 0.04348
_exptl_absorpt_correction_type multi-scan
_exptl_absorpt_process_details
;
CrysAlisPro 1.171.39.46 (Rigaku Oxford Diffraction, 2018)
Empirical absorption correction using spherical harmonics,
 implemented in SCALE3 ABSPACK scaling algorithm.
;
_exptl_crystal_colour 'clear colourless'
_exptl_crystal_colour_lustre clear
_exptl_crystal_colour_primary colourless
_exptl_crystal_density_diffrn 1.180
_exptl_crystal_description plate
_exptl_crystal_F_000 340
_exptl_crystal_size_max 0.196
_exptl_crystal_size_mid 0.162
_exptl_crystal_size_min 0.014
_refine_diff_density_max 0.851
_refine_diff_density_min -0.813
_refine_diff_density_rms 0.139
_refine_ls_abs_structure_details
;
 Classical Flack method preferred over Parsons because s.u. lower.
;
_refine_ls_abs_structure_Flack -0.2(3)
_refine_ls_extinction_coef .
_refine_ls_extinction_method none
_refine_ls_goodness_of_fit_ref 1.218
_refine_ls_hydrogen_treatment constr
_refine_ls_matrix_type full
_refine_ls_number_parameters 86
_refine_ls_number_reflns 1239
_refine_ls_number_restraints 20
_refine_ls_restrained_S_all 1.217
_refine_ls_R_factor_all 0.1664
_refine_ls_R_factor_gt 0.1235
_refine_ls_shift/su_max 0.000
_refine_ls_shift/su_mean 0.000
_refine_ls_structure_factor_coef Fsqd
_refine_ls_weighting_details 'w=1/[\s^2^(Fo^2^)+(0.2000P)^2^] where P=(Fo^2^+2Fc^2^)/3'
_refine_ls_weighting_scheme calc
_refine_ls_wR_factor_gt 0.3175
_refine_ls_wR_factor_ref 0.3551
_reflns_Friedel_coverage 0.605
_reflns_Friedel_fraction_full 0.683
_reflns_Friedel_fraction_max 0.683
_reflns_number_gt 749
_reflns_number_total 1239
_reflns_threshold_expression 'I > 2\s(I)'
_cod_data_source_file 1000013.cif
_cod_data_source_block PCOD1000013
_cod_database_code 1551276
_chemical_oxdiff_formula 'Zn1 C H N O'
_chemical_oxdiff_usercomment LTH
_shelx_space_group_comment
;
The symmetry employed for this shelxl refinement is uniquely defined
by the following loop, which should always be used as a source of
symmetry information in preference to the above space-group names.
They are only intended as comments.
;
_shelx_estimated_absorpt_t_max 0.973
_shelx_estimated_absorpt_t_min 0.697
_reflns_odcompleteness_completeness 92.93
_reflns_odcompleteness_iscentric 1
_reflns_odcompleteness_theta 45.18
_olex2_refinement_description
;
1. Fixed Uiso
 At 1.2 times of:
  All C(H) groups, All C(H,H) groups, All N(H) groups, All N(H,H) groups
2. Uiso/Uaniso restraints and constraints
O1 \\sim Zn01 \\sim N00K \\sim C1AA \\sim C2AA \\sim N3 \\sim C00H \\sim C5
\\sim O005 \\sim N009 \\sim C00G \\sim C00A \\sim C00D \\sim O002 \\sim O006
\\sim C004 \\sim N003 \\sim C007 \\sim C00C \\sim N00E: within 2A with sigma of
0.01 and sigma for terminal atoms of 0.02
3. Rigid body (RIGU) restrains
 O1, Zn01, N00K, C1AA, C2AA, N3, C00H, C5, O005, N009, C00G, C00A, C00D, O002,
 O006, C004, N003, C007, C00C, N00E
 with sigma for 1-2 distances of 0.004 and sigma for 1-3 distances of 0.004
4.a Ternary CH refined with riding coordinates:
 C00G(H00G)
4.b Secondary CH2 refined with riding coordinates:
 C00D(H00A,H00B), C00H(H00D,H00E), N00K(H00F,H00H), C1AA(H1AA,H1AB)
4.c Aromatic/amide H refined with riding coordinates:
 C007(H007), N009(H009), C00C(H00C), N3(H3)
;
_olex2_submission_special_instructions 'No special instructions were received'
_oxdiff_exptl_absorpt_empirical_details
;
Empirical correction (ABSPACK) includes:
- Absorption correction using spherical harmonics
- Frame scaling
;
_oxdiff_exptl_absorpt_empirical_full_max 6.524
_oxdiff_exptl_absorpt_empirical_full_min 0.479

loop_
_space_group_symop_operation_xyz
'x, y, z'
'-x, y+1/2, -z'

loop_
_atom_site_label
_atom_site_type_symbol
_atom_site_fract_x
_atom_site_fract_y
_atom_site_fract_z
_atom_site_U_iso_or_equiv
_atom_site_adp_type
_atom_site_occupancy
_atom_site_site_symmetry_order
_atom_site_calc_flag
_atom_site_refinement_flags_posn
_atom_site_refinement_flags_adp
_atom_site_refinement_flags_occupancy
_atom_site_disorder_assembly
_atom_site_disorder_group
Zn01 Zn 0.6386(5) 0.4156(7) 0.9237(5) 0.081(3) Uani 1 1 d . U . . .
O002 O -0.152(3) 0.478(3) -0.012(2) 0.089(8) Uiso 1 1 d . U . . .
N003 N 0.354(4) 0.718(4) -0.020(3) 0.077(8) Uiso 1 1 d . U . . .
C004 C 0.248(5) 0.617(5) -0.084(4) 0.076(8) Uiso 1 1 d . U . . .
O005 O 0.180(4) 0.657(4) 0.276(3) 0.119(11) Uiso 1 1 d . U . . .
O006 O -0.200(4) 0.719(4) -0.058(3) 0.117(11) Uiso 1 1 d . U . . .
C007 C 0.320(5) 0.510(5) -0.112(4) 0.078(9) Uiso 1 1 d . U . . .
H007 H 0.274080 0.421311 -0.147779 0.094 Uiso 1 1 calc R . . . .
N009 N 0.149(4) 0.518(5) 0.112(4) 0.097(9) Uiso 1 1 d . U . . .
H009 H 0.169282 0.437651 0.082402 0.116 Uiso 1 1 calc R . . . .
C00A C -0.113(5) 0.617(7) -0.022(4) 0.095(9) Uiso 1 1 d . U . . .
C00C C 0.499(6) 0.659(7) -0.019(4) 0.083(9) Uiso 1 1 d . U . . .
H00C H 0.592969 0.701698 0.023372 0.099 Uiso 1 1 calc R . . . .
C00D C 0.093(5) 0.634(5) -0.092(4) 0.086(9) Uiso 1 1 d . U . . .
H00A H 0.034172 0.553080 -0.142148 0.104 Uiso 1 1 calc R . . . .
H00B H 0.052817 0.724692 -0.136021 0.104 Uiso 1 1 calc R . . . .
N00E N 0.475(4) 0.539(5) -0.085(3) 0.086(8) Uiso 1 1 d . U . . .
C00G C 0.061(5) 0.637(6) 0.030(4) 0.096(9) Uiso 1 1 d . U . . .
H00G H 0.089432 0.732910 0.071372 0.115 Uiso 1 1 calc R . . . .
C00H C 0.293(6) 0.426(10) 0.294(5) 0.140(11) Uiso 1 1 d . U . . .
H00D H 0.375044 0.413625 0.266319 0.168 Uiso 1 1 calc R . . . .
H00E H 0.239297 0.332508 0.282721 0.168 Uiso 1 1 calc R . . . .
N00K N 0.575(4) 0.359(5) 0.741(4) 0.119(13) Uiso 1 1 d . U . . .
H00F H 0.657476 0.318895 0.734944 0.143 Uiso 1 1 calc R . . . .
H00H H 0.510509 0.284462 0.728884 0.143 Uiso 1 1 calc R . . . .
C5 C 0.193(7) 0.537(7) 0.222(6) 0.120(11) Uiso 1 1 d . U . . .
O1 O 0.460(5) 0.264(5) 0.503(4) 0.165(14) Uiso 1 1 d . U . . .
C1AA C 0.520(6) 0.439(8) 0.646(5) 0.132(12) Uiso 1 1 d . U . . .
H1AA H 0.602440 0.502127 0.648859 0.159 Uiso 1 1 calc R . . . .
H1AB H 0.450125 0.502340 0.664846 0.159 Uiso 1 1 calc R . . . .
N3 N 0.352(6) 0.463(6) 0.423(5) 0.149(12) Uiso 1 1 d . U . . .
H3 H 0.315085 0.544495 0.437875 0.179 Uiso 1 1 calc R . . . .
C2AA C 0.445(7) 0.407(11) 0.520(6) 0.145(12) Uiso 1 1 d . U . . .

loop_
_atom_site_aniso_label
_atom_site_aniso_U_11
_atom_site_aniso_U_22
_atom_site_aniso_U_33
_atom_site_aniso_U_23
_atom_site_aniso_U_13
_atom_site_aniso_U_12
Zn01 0.050(3) 0.039(4) 0.166(5) 0.000(5) 0.057(3) -0.011(4)

loop_
_atom_type_symbol
_atom_type_description
_atom_type_scat_dispersion_real
_atom_type_scat_dispersion_imag
_atom_type_scat_source
C C 0.0181 0.0091 'International Tables Vol C Tables 4.2.6.8 and 6.1.1.4'
H H 0.0000 0.0000 'International Tables Vol C Tables 4.2.6.8 and 6.1.1.4'
N N 0.0311 0.0180 'International Tables Vol C Tables 4.2.6.8 and 6.1.1.4'
O O 0.0492 0.0322 'International Tables Vol C Tables 4.2.6.8 and 6.1.1.4'
Zn Zn -1.5491 0.6778 'International Tables Vol C Tables 4.2.6.8 and 6.1.1.4'

loop_
_geom_angle_atom_site_label_1
_geom_angle_atom_site_label_2
_geom_angle_atom_site_label_3
_geom_angle
_geom_angle_site_symmetry_1
_geom_angle_site_symmetry_3
O002 Zn01 N003 102.8(12) 1_656 2_646
O002 Zn01 N00K 109.1(12) 1_656 .
N00E Zn01 O002 124.4(16) 1_556 1_656
N00E Zn01 N003 112.7(14) 1_556 2_646
N00E Zn01 N00K 100.4(16) 1_556 .
N00K Zn01 N003 106.4(15) . 2_646
C00A O002 Zn01 122(3) . 1_454
C004 N003 Zn01 137(3) . 2_656
C004 N003 C00C 106(4) . .
C00C N003 Zn01 117(3) . 2_656
N003 C004 C00D 120(4) . .
C007 C004 N003 106(4) . .
C007 C004 C00D 133(4) . .
C004 C007 H007 122.8 . .
C004 C007 N00E 114(4) . .
N00E C007 H007 122.8 . .
C00G N009 H009 121.0 . .
C5 N009 H009 121.0 . .
C5 N009 C00G 118(5) . .
O002 C00A C00G 112(5) . .
O006 C00A O002 125(5) . .
O006 C00A C00G 123(5) . .
N003 C00C H00C 125.1 . .
N00E C00C N003 110(5) . .
N00E C00C H00C 125.1 . .
C004 C00D H00A 107.5 . .
C004 C00D H00B 107.5 . .
C004 C00D C00G 119(4) . .
H00A C00D H00B 107.0 . .
C00G C00D H00A 107.5 . .
C00G C00D H00B 107.5 . .
C007 N00E Zn01 133(3) . 1_554
C00C N00E Zn01 120(4) . 1_554
C00C N00E C007 103(4) . .
N009 C00G C00A 116(4) . .
N009 C00G C00D 109(4) . .
N009 C00G H00G 110.3 . .
C00A C00G C00D 101(3) . .
C00A C00G H00G 110.3 . .
C00D C00G H00G 110.3 . .
H00D C00H H00E 108.0 . .
C5 C00H H00D 109.4 . .
C5 C00H H00E 109.4 . .
C5 C00H N3 111(7) . .
N3 C00H H00D 109.4 . .
N3 C00H H00E 109.4 . .
Zn01 N00K H00F 105.0 . .
Zn01 N00K H00H 105.0 . .
H00F N00K H00H 105.9 . .
C1AA N00K Zn01 129(4) . .
C1AA N00K H00F 105.0 . .
C1AA N00K H00H 105.0 . .
O005 C5 C00H 119(6) . .
N009 C5 O005 126(6) . .
N009 C5 C00H 114(7) . .
N00K C1AA H1AA 103.9 . .
N00K C1AA H1AB 103.9 . .
N00K C1AA C2AA 133(8) . .
H1AA C1AA H1AB 105.4 . .
C2AA C1AA H1AA 103.9 . .
C2AA C1AA H1AB 103.9 . .
C00H N3 H3 112.3 . .
C2AA N3 C00H 135(7) . .
C2AA N3 H3 112.3 . .
O1 C2AA C1AA 108(7) . .
N3 C2AA O1 110(7) . .
N3 C2AA C1AA 140(9) . .

loop_
_geom_bond_atom_site_label_1
_geom_bond_atom_site_label_2
_geom_bond_distance
_geom_bond_site_symmetry_2
Zn01 O002 1.94(3) 1_656
Zn01 N003 2.10(4) 2_646
Zn01 N00E 1.90(4) 1_556
Zn01 N00K 2.05(4) .
O002 C00A 1.33(5) .
N003 C004 1.36(5) .
N003 C00C 1.48(6) .
C004 C007 1.31(5) .
C004 C00D 1.47(5) .
O005 C5 1.28(6) .
O006 C00A 1.21(5) .
C007 H007 0.9300 .
C007 N00E 1.42(5) .
N009 H009 0.8600 .
N009 C00G 1.47(6) .
N009 C5 1.20(5) .
C00A C00G 1.56(6) .
C00C H00C 0.9300 .
C00C N00E 1.30(5) .
C00D H00A 0.9700 .
C00D H00B 0.9700 .
C00D C00G 1.56(5) .
C00G H00G 0.9800 .
C00H H00D 0.9700 .
C00H H00E 0.9700 .
C00H C5 1.42(9) .
C00H N3 1.43(5) .
N00K H00F 0.8900 .
N00K H00H 0.8900 .
N00K C1AA 1.26(5) .
O1 C2AA 1.32(9) .
C1AA H1AA 0.9700 .
C1AA H1AB 0.9700 .
C1AA C2AA 1.40(6) .
N3 H3 0.8600 .
N3 C2AA 1.24(7) .

loop_
_smtbx_masks_void_nr
_smtbx_masks_void_average_x
_smtbx_masks_void_average_y
_smtbx_masks_void_average_z
_smtbx_masks_void_volume
_smtbx_masks_void_count_electrons
1 0.000 -0.885 0.500 367.3 98.4
